data_1541786
loop_
_publ_author_name
'Manek, E.'
'Meyer, G.'

_publ_section_title
;
 Synthesis and Structure of the first Anhydrous ternary Lithium Nitrates
 of the Lanthanides, Li2 (M (NO3)5) (M=La, Pr-Eu)
;
_journal_name_full 'Zeitschrift fuer Anorganische und Allgemeine Chemie'
_journal_page_first 513
_journal_page_last 516
_journal_volume 619
_journal_year 1993
_chemical_formula_sum 'Li2 N5 O15 Pr'
_chemical_name_systematic 'Li2 (Pr (N O3)5)'
_space_group_IT_number 58
_symmetry_space_group_name_Hall '-P 2 2n'
_symmetry_space_group_name_H-M 'P n n m'
_cell_angle_alpha 90
_cell_angle_beta 90
_cell_angle_gamma 90
_cell_formula_units_Z 4
_cell_length_a 9.02
_cell_length_b 10.532
_cell_length_c 11.779
_cell_volume 1118.989
_citation_journal_id_ASTM ZAACAB
_cod_data_source_file Manek_ZAACAB_1993_1527.cif
_cod_data_source_block Li2N5O15Pr1
_cod_original_formula_sum 'Li2 N5 O15 Pr1'
_cod_database_code 1541786

loop_
_symmetry_equiv_pos_as_xyz
x,y,z
-x,-y,z
x+1/2,-y+1/2,-z+1/2
-x+1/2,y+1/2,-z+1/2
-x,-y,-z
x,y,-z
-x-1/2,y-1/2,z-1/2
x-1/2,-y-1/2,z-1/2

loop_
_atom_site_label
_atom_site_type_symbol
_atom_site_fract_x
_atom_site_fract_y
_atom_site_fract_z
_atom_site_occupancy
_atom_site_U_iso_or_equiv
Pr2 Pr+3 0 0.5 0 1 0.0
O8 O-2 0.18579 0.11158 0.13122 1 0.0
O4 O-2 0.05726 0.5894 0.20115 1 0.0
N3 N+5 0.29163 0.35379 0 1 0.0
N4 N+5 0.09999 0.15552 0.20769 1 0.0
O5 O-2 0 0.5 0.36127 1 0.0
O9 O-2 0.46379 0.37301 0.2993 1 0.0
O3 O-2 0.2382 0.64584 0 1 0.0
O6 O-2 0.23372 0.38943 0.09176 1 0.0
O2 O-2 0.76502 0.14627 0 1 0.0
O1 O-2 0.02971 0.7456 0 1 0.0
N1 N+5 0.1725 0.74866 0 1 0.0
O7 O-2 0.39985 0.27987 0 1 0.0
O10 O-2 0.14698 0.22245 0.28347 1 0.0
Pr1 Pr+3 0 0 0 1 0.0
Li1 Li+1 0.3828 0.2259 0.1803 1 0.0
N2 N+5 0 0.5 0.25886 1 0.0
